data_4507464
loop_
_publ_author_name
'Sarcevica, Inese'
'Orola, Liana'
'Veidis, Mikelis V.'
'Podjava, Anton'
'Belyakov, Sergey'

_publ_section_title
;
 Crystal and Molecular Structure and Stability of Isoniazid Cocrystals
 with Selected Carboxylic Acids
;
_journal_issue 3
_journal_name_full 'Crystal Growth &amp; Design'
_journal_page_first 1082
_journal_paper_doi 10.1021/cg301356h
_journal_volume 13
_journal_year 2013
_chemical_formula_moiety 'C8 H14 O4, 2(C6 H7 N3 O)'
_chemical_formula_sum 'C20 H28 N6 O6'
_chemical_formula_weight 448.48
_chemical_name_common 'izoniazid - suberic acid cocrystal'
_chemical_name_systematic
; 
 ? 
;
_space_group_IT_number 2
_symmetry_cell_setting triclinic
_symmetry_space_group_name_Hall '-P 1'
_symmetry_space_group_name_H-M 'P -1'
_atom_sites_solution_hydrogens geom
_atom_sites_solution_primary direct
_atom_sites_solution_secondary difmap
_audit_creation_method SHELXL-97
_cell_angle_alpha 84.0960(10)
_cell_angle_beta 82.3810(10)
_cell_angle_gamma 89.843(2)
_cell_formula_units_Z 2
_cell_length_a 6.8989(2)
_cell_length_b 7.4686(3)
_cell_length_c 21.3750(9)
_cell_measurement_reflns_used 14294
_cell_measurement_temperature 173(2)
_cell_measurement_theta_max 25.028
_cell_measurement_theta_min 0.998
_cell_volume 1085.77(7)
_computing_structure_refinement 'SHELXL-97 (Sheldrick, 1997)'
_computing_structure_solution 'SHELXS-97 (Sheldrick, 1990)'
_diffrn_ambient_temperature 173(2)
_diffrn_measured_fraction_theta_full 0.980
_diffrn_measured_fraction_theta_max 0.980
_diffrn_measurement_device_type 'Bruker-Nonius KappaCCD'
_diffrn_measurement_method '\f and \w scan'
_diffrn_radiation_monochromator graphite
_diffrn_radiation_source 'fine-focus sealed tube'
_diffrn_radiation_type MoK\a
_diffrn_radiation_wavelength 0.71069
_diffrn_reflns_av_R_equivalents 0.0300
_diffrn_reflns_av_sigmaI/netI 0.0508
_diffrn_reflns_limit_h_max 7
_diffrn_reflns_limit_h_min -8
_diffrn_reflns_limit_k_max 8
_diffrn_reflns_limit_k_min -8
_diffrn_reflns_limit_l_max 24
_diffrn_reflns_limit_l_min -25
_diffrn_reflns_number 6427
_diffrn_reflns_theta_full 25.01
_diffrn_reflns_theta_max 25.01
_diffrn_reflns_theta_min 1.93
_exptl_absorpt_coefficient_mu 0.103
_exptl_absorpt_correction_type none
_exptl_crystal_colour colorless
_exptl_crystal_density_diffrn 1.372
_exptl_crystal_density_method 'not measured'
_exptl_crystal_description plate
_exptl_crystal_F_000 476.0
_exptl_crystal_size_max 0.3
_exptl_crystal_size_mid 0.1
_exptl_crystal_size_min 0.05
_refine_diff_density_max 0.183
_refine_diff_density_min -0.195
_refine_diff_density_rms 0.041
_refine_ls_extinction_method none
_refine_ls_goodness_of_fit_ref 0.957
_refine_ls_hydrogen_treatment constr
_refine_ls_matrix_type full
_refine_ls_number_parameters 289
_refine_ls_number_reflns 3747
_refine_ls_number_restraints 0
_refine_ls_restrained_S_all 0.957
_refine_ls_R_factor_all 0.0666
_refine_ls_R_factor_gt 0.0453
_refine_ls_shift/su_max 0.000
_refine_ls_shift/su_mean 0.000
_refine_ls_structure_factor_coef Fsqd
_refine_ls_weighting_details 'calc w=1/[\s^2^(Fo^2^)+(0.0741P)^2^+0.3030P] where P=(Fo^2^+2Fc^2^)/3'
_refine_ls_weighting_scheme calc
_refine_ls_wR_factor_gt 0.1145
_refine_ls_wR_factor_ref 0.1296
_reflns_number_gt 2889
_reflns_number_total 3747
_reflns_threshold_expression >2sigma(I)
_cod_data_source_file cg301356h_si_002.cif
_cod_data_source_block isoniazid-suberic-cocrystal
_cod_depositor_comments
;
The following automatic conversions were performed:

'_symmetry_cell_setting' value 'Triclinic' changed to 'triclinic'
according to /home/saulius/struct/CIF-dictionaries/cif_core.dic
dictionary named 'cif_core.dic' version 2.4.2 from 2011-04-26.

Automatic conversion script
Id: cif_fix_values 1891 2012-01-12 08:04:46Z andrius 
;
_cod_database_code 4507464

loop_
_symmetry_equiv_pos_as_xyz
'x, y, z'
'-x, -y, -z'

loop_
_atom_site_label
_atom_site_type_symbol
_atom_site_fract_x
_atom_site_fract_y
_atom_site_fract_z
_atom_site_U_iso_or_equiv
_atom_site_adp_type
_atom_site_occupancy
_atom_site_symmetry_multiplicity
_atom_site_calc_flag
_atom_site_refinement_flags
O11 O 0.3558(2) 0.5665(2) 0.24609(7) 0.0446(4) Uani 1 1 d .
H11 H 0.2837 0.5832 0.2843 0.053 Uiso 1 1 d R
O21 O 1.50361(19) 0.2222(2) -0.06078(7) 0.0427(4) Uani 1 1 d .
O13 O 0.57927(19) 0.4466(2) 0.30342(7) 0.0408(4) Uani 1 1 d .
O22 O 1.76307(19) 0.1853(2) -0.00926(7) 0.0398(4) Uani 1 1 d .
H22 H 1.8285 0.1675 -0.0504 0.048 Uiso 1 1 d R
C15 C 0.8565(3) 0.4374(3) 0.18686(9) 0.0292(4) Uani 1 1 d .
H151 H 0.8851 0.3387 0.2174 0.035 Uiso 1 1 calc R
H152 H 0.9119 0.5467 0.1983 0.035 Uiso 1 1 calc R
C19 C 1.4727(3) 0.2716(3) 0.04959(9) 0.0319(4) Uani 1 1 d .
H191 H 1.5381 0.3755 0.0613 0.038 Uiso 1 1 calc R
H192 H 1.4865 0.1724 0.0817 0.038 Uiso 1 1 calc R
C20 C 1.5772(3) 0.2236(2) -0.01257(9) 0.0282(4) Uani 1 1 d .
C18 C 1.2567(3) 0.3132(3) 0.05132(9) 0.0308(4) Uani 1 1 d .
H181 H 1.1874 0.2074 0.0429 0.037 Uiso 1 1 calc R
H182 H 1.2397 0.4089 0.0183 0.037 Uiso 1 1 calc R
C16 C 0.9501(3) 0.4018(3) 0.12062(9) 0.0305(4) Uani 1 1 d .
H161 H 0.8875 0.2969 0.1084 0.037 Uiso 1 1 calc R
H162 H 0.9259 0.5037 0.0908 0.037 Uiso 1 1 calc R
C12 C 0.5255(3) 0.4896(3) 0.25211(9) 0.0300(4) Uani 1 1 d .
C17 C 1.1694(3) 0.3705(3) 0.11550(9) 0.0301(4) Uani 1 1 d .
H171 H 1.1951 0.2781 0.1486 0.036 Uiso 1 1 calc R
H172 H 1.2339 0.4805 0.1225 0.036 Uiso 1 1 calc R
C14 C 0.6361(3) 0.4566(3) 0.18937(9) 0.0317(4) Uani 1 1 d .
H141 H 0.6107 0.5552 0.1584 0.038 Uiso 1 1 calc R
H142 H 0.5843 0.3477 0.1764 0.038 Uiso 1 1 calc R
N10 N -0.2296(2) 0.8236(2) 0.63187(7) 0.0336(4) Uani 1 1 d .
H101 H -0.3038 0.7183 0.6507 0.040 Uiso 1 1 d R
H102 H -0.3152 0.9132 0.6269 0.040 Uiso 1 1 d R
N9 N -0.1304(2) 0.7909(2) 0.57175(7) 0.0329(4) Uani 1 1 d .
H9 H -0.0063 0.7948 0.5698 0.039 Uiso 1 1 d R
C5 C -0.1725(3) 0.6331(3) 0.41892(9) 0.0342(5) Uani 1 1 d .
H5 H -0.3063 0.6096 0.4243 0.041 Uiso 1 1 calc R
O8 O -0.3976(2) 0.7578(3) 0.52445(8) 0.0631(6) Uani 1 1 d .
C2 C 0.2192(3) 0.6933(3) 0.39983(9) 0.0346(5) Uani 1 1 d .
H2 H 0.3538 0.7129 0.3937 0.042 Uiso 1 1 calc R
C3 C 0.1132(3) 0.7407(3) 0.45502(9) 0.0328(4) Uani 1 1 d .
H3 H 0.1751 0.7918 0.4851 0.039 Uiso 1 1 calc R
C4 C -0.0880(3) 0.7106(2) 0.46478(9) 0.0288(4) Uani 1 1 d .
C7 C -0.2205(3) 0.7557(3) 0.52319(9) 0.0324(5) Uani 1 1 d .
O30 O 2.44197(19) 0.0384(2) -0.31231(7) 0.0412(4) Uani 1 1 d .
C26 C 2.1507(3) 0.0501(2) -0.23880(9) 0.0266(4) Uani 1 1 d .
N31 N 2.1648(2) -0.0713(2) -0.33959(7) 0.0315(4) Uani 1 1 d .
H31 H 2.0246 -0.1032 -0.3338 0.038 Uiso 1 1 d R
N32 N 2.2566(2) -0.1289(3) -0.39724(8) 0.0383(4) Uani 1 1 d .
H321 H 2.3307 -0.0315 -0.4183 0.046 Uiso 1 1 d R
H322 H 2.3359 -0.2151 -0.3872 0.046 Uiso 1 1 d R
C29 C 2.2663(3) 0.0059(2) -0.30032(9) 0.0285(4) Uani 1 1 d .
C24 C 2.1499(3) 0.0998(3) -0.13030(9) 0.0316(4) Uani 1 1 d .
H24 H 2.2186 0.1076 -0.0961 0.038 Uiso 1 1 calc R
C27 C 1.9494(3) 0.0728(2) -0.23024(9) 0.0292(4) Uani 1 1 d .
H27 H 1.8766 0.0632 -0.2634 0.035 Uiso 1 1 calc R
C25 C 2.2525(3) 0.0663(3) -0.18794(9) 0.0301(4) Uani 1 1 d .
H25 H 2.3878 0.0550 -0.1925 0.036 Uiso 1 1 calc R
N23 N 1.9566(2) 0.1212(2) -0.12175(7) 0.0295(4) Uani 1 1 d .
N1 N 0.1381(2) 0.6208(2) 0.35497(8) 0.0350(4) Uani 1 1 d .
C28 C 1.8598(3) 0.1101(3) -0.17127(9) 0.0298(4) Uani 1 1 d .
H28 H 1.7254 0.1284 -0.1659 0.036 Uiso 1 1 calc R
C6 C -0.0551(3) 0.5910(3) 0.36480(10) 0.0352(5) Uani 1 1 d .
H6 H -0.1132 0.5397 0.3339 0.042 Uiso 1 1 calc R

loop_
_atom_site_aniso_label
_atom_site_aniso_U_11
_atom_site_aniso_U_22
_atom_site_aniso_U_33
_atom_site_aniso_U_23
_atom_site_aniso_U_13
_atom_site_aniso_U_12
O11 0.0351(8) 0.0715(11) 0.0269(8) -0.0107(7) 0.0007(6) 0.0211(7)
O21 0.0297(7) 0.0701(11) 0.0298(8) -0.0164(7) -0.0012(6) 0.0000(7)
O13 0.0318(7) 0.0614(10) 0.0284(8) -0.0047(7) -0.0014(6) 0.0071(6)
O22 0.0320(7) 0.0617(10) 0.0266(8) -0.0127(7) -0.0003(6) 0.0123(6)
C15 0.0287(10) 0.0313(10) 0.0269(10) -0.0053(8) 0.0012(8) 0.0022(8)
C19 0.0315(10) 0.0384(11) 0.0249(10) -0.0068(8) 0.0017(8) 0.0028(8)
C20 0.0276(9) 0.0296(10) 0.0265(11) -0.0055(8) 0.0019(8) -0.0026(7)
C18 0.0293(10) 0.0354(11) 0.0266(10) -0.0070(8) 0.0039(8) -0.0023(8)
C16 0.0301(10) 0.0329(10) 0.0280(11) -0.0078(8) 0.0024(8) -0.0009(8)
C12 0.0265(9) 0.0351(10) 0.0283(11) -0.0070(8) -0.0001(8) 0.0004(8)
C17 0.0303(10) 0.0329(10) 0.0257(10) -0.0065(8) 0.0038(8) 0.0008(8)
C14 0.0302(10) 0.0389(11) 0.0258(10) -0.0088(8) 0.0019(8) 0.0007(8)
N10 0.0281(8) 0.0460(10) 0.0261(9) -0.0098(7) 0.0039(6) 0.0038(7)
N9 0.0251(8) 0.0468(10) 0.0263(9) -0.0095(7) 0.0026(6) 0.0007(7)
C5 0.0271(10) 0.0433(12) 0.0324(11) -0.0052(9) -0.0041(8) 0.0073(8)
O8 0.0260(8) 0.1225(16) 0.0468(10) -0.0391(10) -0.0035(7) 0.0129(8)
C2 0.0278(10) 0.0412(12) 0.0328(11) -0.0042(9) 0.0035(8) 0.0010(8)
C3 0.0309(10) 0.0389(11) 0.0287(11) -0.0068(9) -0.0018(8) -0.0008(8)
C4 0.0282(9) 0.0306(10) 0.0268(10) -0.0022(8) -0.0009(8) 0.0057(8)
C7 0.0257(10) 0.0406(11) 0.0305(11) -0.0087(9) 0.0014(8) 0.0053(8)
O30 0.0259(7) 0.0571(9) 0.0406(9) -0.0180(7) 0.0050(6) -0.0046(6)
C26 0.0274(9) 0.0250(9) 0.0268(10) -0.0040(8) 0.0003(8) -0.0002(7)
N31 0.0236(8) 0.0456(10) 0.0260(9) -0.0129(7) 0.0007(6) 0.0034(7)
N32 0.0276(8) 0.0581(11) 0.0309(9) -0.0175(8) 0.0003(7) 0.0061(8)
C29 0.0273(10) 0.0304(10) 0.0270(10) -0.0049(8) 0.0008(8) 0.0035(7)
C24 0.0315(10) 0.0360(11) 0.0287(10) -0.0076(8) -0.0060(8) 0.0025(8)
C27 0.0277(9) 0.0343(10) 0.0255(10) -0.0049(8) -0.0024(7) 0.0012(8)
C25 0.0246(9) 0.0343(10) 0.0322(11) -0.0077(8) -0.0030(8) 0.0026(8)
N23 0.0309(9) 0.0300(8) 0.0268(9) -0.0054(7) 0.0011(7) 0.0012(7)
N1 0.0339(9) 0.0428(10) 0.0269(9) -0.0049(7) 0.0014(7) 0.0065(7)
C28 0.0241(9) 0.0330(10) 0.0318(11) -0.0063(8) 0.0002(8) 0.0001(7)
C6 0.0338(10) 0.0438(12) 0.0294(11) -0.0083(9) -0.0059(8) 0.0071(9)

loop_
_atom_type_symbol
_atom_type_description
_atom_type_scat_dispersion_real
_atom_type_scat_dispersion_imag
_atom_type_scat_source
N N 0.0061 0.0033 'International Tables Vol C Tables 4.2.6.8 and 6.1.1.4'
C C 0.0033 0.0016 'International Tables Vol C Tables 4.2.6.8 and 6.1.1.4'
O O 0.0106 0.0060 'International Tables Vol C Tables 4.2.6.8 and 6.1.1.4'
H H 0.0000 0.0000 'International Tables Vol C Tables 4.2.6.8 and 6.1.1.4'

loop_
_geom_angle_atom_site_label_1
_geom_angle_atom_site_label_2
_geom_angle_atom_site_label_3
_geom_angle
C12 O11 H11 113.2
C20 O22 H22 110.0
C14 C15 C16 110.86(16)
C14 C15 H151 109.5
C16 C15 H151 109.5
C14 C15 H152 109.5
C16 C15 H152 109.5
H151 C15 H152 108.1
C20 C19 C18 116.32(16)
C20 C19 H191 108.2
C18 C19 H191 108.2
C20 C19 H192 108.2
C18 C19 H192 108.2
H191 C19 H192 107.4
O21 C20 O22 122.98(16)
O21 C20 C19 124.87(17)
O22 C20 C19 112.15(16)
C19 C18 C17 111.55(16)
C19 C18 H181 109.3
C17 C18 H181 109.3
C19 C18 H182 109.3
C17 C18 H182 109.3
H181 C18 H182 108.0
C17 C16 C15 113.78(16)
C17 C16 H161 108.8
C15 C16 H161 108.8
C17 C16 H162 108.8
C15 C16 H162 108.8
H161 C16 H162 107.7
O13 C12 O11 122.69(17)
O13 C12 C14 125.20(17)
O11 C12 C14 112.07(17)
C16 C17 C18 113.16(16)
C16 C17 H171 108.9
C18 C17 H171 108.9
C16 C17 H172 108.9
C18 C17 H172 108.9
H171 C17 H172 107.8
C12 C14 C15 116.40(16)
C12 C14 H141 108.2
C15 C14 H141 108.2
C12 C14 H142 108.2
C15 C14 H142 108.2
H141 C14 H142 107.3
N9 N10 H101 109.6
N9 N10 H102 109.4
H101 N10 H102 107.1
C7 N9 N10 123.76(15)
C7 N9 H9 122.9
N10 N9 H9 113.4
C4 C5 C6 119.01(18)
C4 C5 H5 120.5
C6 C5 H5 120.5
N1 C2 C3 123.20(17)
N1 C2 H2 118.4
C3 C2 H2 118.4
C2 C3 C4 118.74(18)
C2 C3 H3 120.6
C4 C3 H3 120.6
C5 C4 C3 118.34(17)
C5 C4 C7 117.67(16)
C3 C4 C7 123.98(17)
O8 C7 N9 123.48(17)
O8 C7 C4 121.09(18)
N9 C7 C4 115.43(16)
C25 C26 C27 118.48(16)
C25 C26 C29 117.62(16)
C27 C26 C29 123.90(16)
C29 N31 N32 121.65(15)
C29 N31 H31 128.6
N32 N31 H31 109.6
N31 N32 H321 106.4
N31 N32 H322 106.8
H321 N32 H322 108.5
O30 C29 N31 123.07(16)
O30 C29 C26 121.27(16)
N31 C29 C26 115.66(15)
N23 C24 C25 122.76(17)
N23 C24 H24 118.6
C25 C24 H24 118.6
C28 C27 C26 118.47(17)
C28 C27 H27 120.8
C26 C27 H27 120.8
C24 C25 C26 119.00(16)
C24 C25 H25 120.5
C26 C25 H25 120.5
C28 N23 C24 118.03(15)
C2 N1 C6 117.82(16)
N23 C28 C27 123.21(16)
N23 C28 H28 118.4
C27 C28 H28 118.4
N1 C6 C5 122.88(18)
N1 C6 H6 118.6
C5 C6 H6 118.6

loop_
_geom_bond_atom_site_label_1
_geom_bond_atom_site_label_2
_geom_bond_distance
O11 C12 1.318(2)
O11 H11 0.9182
O21 C20 1.209(2)
O13 C12 1.216(2)
O22 C20 1.323(2)
O22 H22 0.9564
C15 C14 1.521(2)
C15 C16 1.525(2)
C15 H151 0.9700
C15 H152 0.9700
C19 C20 1.502(2)
C19 C18 1.518(3)
C19 H191 0.9700
C19 H192 0.9700
C18 C17 1.526(2)
C18 H181 0.9700
C18 H182 0.9700
C16 C17 1.522(3)
C16 H161 0.9700
C16 H162 0.9700
C12 C14 1.496(3)
C17 H171 0.9700
C17 H172 0.9700
C14 H141 0.9700
C14 H142 0.9700
N10 N9 1.418(2)
N10 H101 0.9614
N10 H102 0.8989
N9 C7 1.327(3)
N9 H9 0.8524
C5 C4 1.381(3)
C5 C6 1.385(3)
C5 H5 0.9300
O8 C7 1.218(2)
C2 N1 1.333(3)
C2 C3 1.381(3)
C2 H2 0.9300
C3 C4 1.391(3)
C3 H3 0.9300
C4 C7 1.513(3)
O30 C29 1.225(2)
C26 C25 1.386(3)
C26 C27 1.389(2)
C26 C29 1.511(2)
N31 C29 1.336(2)
N31 N32 1.416(2)
N31 H31 0.9853
N32 H321 0.9307
N32 H322 0.8724
C24 N23 1.334(2)
C24 C25 1.383(3)
C24 H24 0.9300
C27 C28 1.383(3)
C27 H27 0.9300
C25 H25 0.9300
N23 C28 1.334(2)
N1 C6 1.337(2)
C28 H28 0.9300
C6 H6 0.9300

loop_
_geom_torsion_atom_site_label_1
_geom_torsion_atom_site_label_2
_geom_torsion_atom_site_label_3
_geom_torsion_atom_site_label_4
_geom_torsion
C18 C19 C20 O21 2.6(3)
C18 C19 C20 O22 -178.47(16)
C20 C19 C18 C17 -176.68(16)
C14 C15 C16 C17 -176.72(16)
C15 C16 C17 C18 173.18(16)
C19 C18 C17 C16 -176.26(16)
O13 C12 C14 C15 -24.9(3)
O11 C12 C14 C15 157.36(17)
C16 C15 C14 C12 179.22(17)
N1 C2 C3 C4 0.4(3)
C6 C5 C4 C3 -1.0(3)
C6 C5 C4 C7 179.75(18)
C2 C3 C4 C5 0.5(3)
C2 C3 C4 C7 179.74(18)
N10 N9 C7 O8 4.2(3)
N10 N9 C7 C4 -175.49(16)
C5 C4 C7 O8 -14.4(3)
C3 C4 C7 O8 166.4(2)
C5 C4 C7 N9 165.31(18)
C3 C4 C7 N9 -13.9(3)
N32 N31 C29 O30 3.0(3)
N32 N31 C29 C26 -176.45(16)
C25 C26 C29 O30 -22.7(3)
C27 C26 C29 O30 158.15(19)
C25 C26 C29 N31 156.75(17)
C27 C26 C29 N31 -22.4(3)
C25 C26 C27 C28 -0.2(3)
C29 C26 C27 C28 178.94(17)
N23 C24 C25 C26 -1.6(3)
C27 C26 C25 C24 1.7(3)
C29 C26 C25 C24 -177.50(16)
C25 C24 N23 C28 -0.2(3)
C3 C2 N1 C6 -0.9(3)
C24 N23 C28 C27 1.8(3)
C26 C27 C28 N23 -1.6(3)
C2 N1 C6 C5 0.4(3)
C4 C5 C6 N1 0.5(3)

loop_
_cod_related_entry_id
_cod_related_entry_database
_cod_related_entry_code
1 ChemSpider 30652518
